data_4323732
loop_
_publ_author_name
'Mathias O. Senge'
'Werner W. Kalisch'

_publ_section_title
;
 Synthesis and Structural Characterization of Nonplanar
 Tetraphenylporphyrins and Their Metal Complexes with Graded Degrees of
 \b-Ethyl Substitution
;
_journal_name_full 'Inorganic Chemistry'
_journal_page_first 6103
_journal_page_last 6116
_journal_paper_doi 10.1021/ic970765g
_journal_volume 36
_journal_year 1997
_chemical_compound_source CDCl3/CH3OH
_chemical_formula_structural 'C48 H36 Cu N4'
_chemical_formula_sum 'C48 H36 Cu N4'
_chemical_formula_weight 732.35
_chemical_name_common Cu(II)DiEt-TPP
_chemical_name_systematic
; 
 (2,3-Diethyl-5,10,15,20-tetraphenylporphyrinato)copper(II) 
;
_space_group_IT_number 2
_symmetry_cell_setting triclinic
_symmetry_space_group_name_Hall '-P 1'
_symmetry_space_group_name_H-M 'P -1'
_atom_sites_solution_hydrogens geom
_atom_sites_solution_primary Patterson
_atom_sites_solution_secondary difmap
_audit_creation_method SHELXL
_cell_angle_alpha 92.68(2)
_cell_angle_beta 97.72(2)
_cell_angle_gamma 93.52(2)
_cell_formula_units_Z 4
_cell_length_a 13.658(4)
_cell_length_b 14.279(4)
_cell_length_c 18.569(5)
_cell_measurement_reflns_used 34
_cell_measurement_temperature 120(2)
_cell_measurement_theta_max 28
_cell_measurement_theta_min 21
_cell_volume 3576.2(18)
_computing_cell_refinement 'Siemens P3'
_computing_data_collection 'Siemens P3'
_computing_data_reduction 'XDISK, SHELXTL Vers. 5.03 (Sheldrick, 1994)'
_computing_molecular_graphics 'XP, SHELXTL Vers. 5.03 (Sheldrick, 1994)'
_computing_publication_material 'XCIF, SHELXTL Vers. 5.03 (Sheldrick, 1994)'
_computing_structure_refinement 'XL, SHELXTL Vers. 5.03 (Sheldrick, 1994)'
_computing_structure_solution 'XS, SHELXTL Vers. 5.03 (Sheldrick, 1994)'
_diffrn_ambient_temperature 120(2)
_diffrn_measurement_device 'Siemens P4/RA'
_diffrn_measurement_method '2theta - theta'
_diffrn_radiation_monochromator none
_diffrn_radiation_source 'rotating anode'
_diffrn_radiation_type CuK\a
_diffrn_radiation_wavelength 1.54178
_diffrn_reflns_av_R_equivalents 0.0214
_diffrn_reflns_av_sigmaI/netI 0.0608
_diffrn_reflns_limit_h_max 14
_diffrn_reflns_limit_h_min -14
_diffrn_reflns_limit_k_max 15
_diffrn_reflns_limit_k_min -15
_diffrn_reflns_limit_l_max 20
_diffrn_reflns_limit_l_min 0
_diffrn_reflns_number 9874
_diffrn_reflns_theta_max 56.44
_diffrn_reflns_theta_min 2.40
_diffrn_standards_decay_% stable
_diffrn_standards_interval_count 198
_diffrn_standards_number 2
_exptl_absorpt_coefficient_mu 1.175
_exptl_absorpt_correction_T_max 0.97
_exptl_absorpt_correction_T_min 0.75
_exptl_absorpt_correction_type 'empirical, XABS2'
_exptl_crystal_colour red
_exptl_crystal_density_diffrn 1.360
_exptl_crystal_density_meas ?
_exptl_crystal_density_method n/d
_exptl_crystal_description parallelepiped
_exptl_crystal_F_000 1524
_exptl_crystal_size_max 0.24
_exptl_crystal_size_mid 0.16
_exptl_crystal_size_min 0.03
_refine_diff_density_max 0.452
_refine_diff_density_min -0.584
_refine_diff_density_rms 0.061
_refine_ls_extinction_coef n/d
_refine_ls_extinction_method none
_refine_ls_goodness_of_fit_all 1.021
_refine_ls_goodness_of_fit_obs 1.055
_refine_ls_hydrogen_treatment constr
_refine_ls_matrix_type full
_refine_ls_number_parameters 956
_refine_ls_number_reflns 9456
_refine_ls_number_restraints 48
_refine_ls_restrained_S_all 1.019
_refine_ls_restrained_S_obs 1.053
_refine_ls_R_factor_all 0.0785
_refine_ls_R_factor_obs 0.0528
_refine_ls_shift/esd_max 0.001
_refine_ls_shift/esd_mean 0.000
_refine_ls_structure_factor_coef Fsqd
_refine_ls_weighting_details 'w=1/[\s^2^(Fo^2^)+(0.0656P)^2^+3.4250P] where P=(Fo^2^+2Fc^2^)/3'
_refine_ls_weighting_scheme calc
_refine_ls_wR_factor_all 0.1377
_refine_ls_wR_factor_obs 0.1210
_reflns_number_observed 7057
_reflns_number_total 9456
_reflns_observed_criterion >2sigma(I)
_cod_data_source_file ic970765g_03.cif
_cod_data_source_block ms266
_cod_depositor_comments
;
The following automatic conversions were performed:

'_exptl_crystal_density_meas' value 'n/d' was changed to '?' - the
value is perceived as not measured.

Automatic conversion script
Id: cif_fix_values 3008 2015-01-20 13:52:24Z robertas 

The following automatic conversions were performed:

'_refine_ls_weighting_scheme' value 'calc
w=1/[\s^2^(Fo^2^)+(0.0656P)^2^+3.4250P] where P=(Fo^2^+2Fc^2^)/3' was
changed to 'calc'. New tag '_refine_ls_weighting_details' was
created. The value of the new tag was set to
'w=1/[\s^2^(Fo^2^)+(0.0656P)^2^+3.4250P] where P=(Fo^2^+2Fc^2^)/3'.

Automatic conversion script
Id: cif_fix_values 3143 2015-03-26 13:38:13Z robertas 
;
_cod_original_cell_volume 3576.2(17)
_cod_database_code 4323732

loop_
_symmetry_equiv_pos_as_xyz
'x, y, z'
'-x, -y, -z'

loop_
_atom_site_aniso_label
_atom_site_aniso_U_11
_atom_site_aniso_U_22
_atom_site_aniso_U_33
_atom_site_aniso_U_23
_atom_site_aniso_U_13
_atom_site_aniso_U_12
Cu1 0.0254(3) 0.0261(4) 0.0248(4) 0.0021(3) 0.0037(3) 0.0028(3)
N21 0.028(2) 0.022(2) 0.024(2) 0.003(2) 0.002(2) 0.003(2)
N22 0.023(2) 0.029(2) 0.021(2) 0.004(2) 0.0073(15) 0.002(2)
N23 0.030(2) 0.025(2) 0.025(2) 0.001(2) 0.006(2) 0.000(2)
N24 0.030(2) 0.029(2) 0.027(2) 0.003(2) 0.007(2) 0.002(2)
C1 0.026(2) 0.030(3) 0.033(3) 0.004(2) 0.000(2) 0.003(2)
C2 0.028(2) 0.032(3) 0.028(3) 0.005(2) 0.000(2) 0.002(2)
C2A 0.031(3) 0.047(3) 0.037(3) -0.008(2) 0.002(2) 0.000(2)
C2B 0.050(3) 0.054(4) 0.051(4) 0.000(3) 0.003(3) -0.019(3)
C3 0.026(2) 0.034(3) 0.024(3) 0.007(2) 0.002(2) 0.004(2)
C3A 0.030(2) 0.035(3) 0.033(3) 0.000(2) 0.006(2) 0.002(2)
C3B 0.068(4) 0.048(3) 0.049(4) 0.001(3) 0.027(3) 0.003(3)
C4 0.029(2) 0.027(2) 0.022(2) 0.005(2) 0.004(2) 0.007(2)
C5 0.031(2) 0.029(2) 0.020(2) 0.005(2) 0.004(2) 0.007(2)
C5A 0.021(2) 0.033(3) 0.024(3) -0.001(2) 0.003(2) -0.001(2)
C5B 0.025(2) 0.046(3) 0.029(3) 0.003(2) 0.004(2) 0.004(2)
C5C 0.036(3) 0.066(4) 0.027(3) -0.010(3) 0.009(2) -0.004(3)
C5D 0.028(3) 0.044(3) 0.053(4) -0.023(3) 0.007(2) -0.004(2)
C5E 0.024(2) 0.030(3) 0.055(4) -0.004(2) -0.001(2) 0.002(2)
C5F 0.028(2) 0.031(3) 0.033(3) 0.003(2) 0.003(2) 0.001(2)
C6 0.029(2) 0.030(2) 0.017(2) 0.003(2) 0.003(2) 0.003(2)
C7 0.035(3) 0.025(2) 0.025(3) 0.003(2) 0.006(2) 0.004(2)
C8 0.028(2) 0.028(2) 0.024(2) 0.004(2) 0.004(2) -0.001(2)
C9 0.025(2) 0.029(2) 0.017(2) 0.005(2) 0.004(2) 0.000(2)
C10 0.023(2) 0.031(3) 0.023(2) 0.004(2) 0.002(2) -0.003(2)
C10A 0.027(2) 0.028(2) 0.032(3) 0.004(2) 0.004(2) 0.005(2)
C10B 0.038(3) 0.049(3) 0.034(3) 0.000(2) 0.006(2) -0.012(2)
C10C 0.047(3) 0.057(4) 0.027(3) -0.001(3) -0.001(2) -0.006(3)
C10D 0.033(3) 0.047(3) 0.046(3) -0.003(3) -0.001(2) -0.007(2)
C10E 0.029(2) 0.038(3) 0.045(3) 0.000(2) 0.008(2) -0.004(2)
C10F 0.035(3) 0.043(3) 0.028(3) 0.006(2) 0.004(2) 0.002(2)
C11 0.027(2) 0.033(3) 0.023(2) 0.006(2) 0.003(2) 0.000(2)
C12 0.027(2) 0.032(3) 0.035(3) 0.004(2) -0.001(2) 0.005(2)
C13 0.029(2) 0.034(3) 0.036(3) 0.004(2) 0.004(2) 0.009(2)
C14 0.030(2) 0.025(2) 0.033(3) 0.002(2) 0.008(2) 0.004(2)
C15 0.028(2) 0.028(2) 0.031(3) 0.002(2) 0.010(2) 0.004(2)
C15A 0.030(2) 0.033(3) 0.029(3) -0.001(2) 0.002(2) 0.001(2)
C15B 0.043(3) 0.031(3) 0.056(3) -0.007(2) 0.016(3) -0.002(2)
C15C 0.042(3) 0.052(4) 0.062(4) -0.019(3) 0.025(3) -0.001(3)
C15D 0.040(3) 0.043(3) 0.056(4) -0.009(3) 0.003(3) 0.014(2)
C15E 0.057(3) 0.034(3) 0.056(4) 0.007(3) 0.007(3) 0.016(3)
C15F 0.051(3) 0.039(3) 0.045(3) 0.006(3) 0.016(3) 0.010(2)
C16 0.034(3) 0.029(3) 0.030(3) 0.002(2) 0.010(2) 0.000(2)
C17 0.036(3) 0.036(3) 0.032(3) -0.010(2) 0.009(2) 0.006(2)
C18 0.035(3) 0.033(3) 0.030(3) -0.005(2) 0.003(2) 0.000(2)
C19 0.026(2) 0.033(3) 0.027(3) 0.006(2) 0.002(2) 0.002(2)
C20 0.030(2) 0.028(3) 0.032(3) 0.004(2) 0.003(2) 0.002(2)
C20A 0.030(2) 0.043(3) 0.038(3) -0.012(2) 0.003(2) 0.001(2)
C20B 0.041(3) 0.047(3) 0.068(4) -0.019(3) 0.011(3) -0.003(3)
C20C 0.056(4) 0.088(5) 0.075(5) -0.051(4) 0.024(4) -0.024(4)
C20D 0.041(4) 0.144(8) 0.044(4) -0.042(5) 0.012(3) -0.022(4)
C20E 0.037(3) 0.134(6) 0.020(3) -0.009(3) 0.007(2) 0.019(4)
C20F 0.036(3) 0.070(4) 0.029(3) -0.006(3) 0.002(2) 0.010(3)
Cu2 0.0253(3) 0.0229(3) 0.0262(4) 0.0011(3) 0.0027(3) 0.0015(3)
N25 0.027(2) 0.024(2) 0.023(2) 0.002(2) 0.002(2) 0.000(2)
N26 0.027(2) 0.027(2) 0.026(2) 0.000(2) 0.005(2) 0.001(2)
N27 0.029(2) 0.025(2) 0.019(2) 0.001(2) 0.002(2) 0.001(2)
N28 0.024(2) 0.026(2) 0.026(2) -0.001(2) 0.005(2) 0.001(2)
C21 0.030(2) 0.027(2) 0.019(2) 0.001(2) 0.001(2) -0.001(2)
C22 0.031(2) 0.027(3) 0.022(2) 0.003(2) 0.006(2) -0.001(2)
C22A 0.031(2) 0.034(3) 0.045(3) 0.008(2) 0.004(2) 0.002(2)
C22B 0.038(3) 0.043(3) 0.047(3) 0.006(3) -0.003(2) -0.009(2)
C23 0.026(2) 0.035(3) 0.024(3) -0.001(2) 0.001(2) 0.004(2)
C23A 0.030(2) 0.032(3) 0.044(3) 0.010(2) 0.004(2) 0.004(2)
C23B 0.048(3) 0.044(3) 0.043(3) 0.003(3) 0.011(2) 0.016(2)
C24 0.029(2) 0.024(2) 0.022(2) 0.000(2) 0.000(2) 0.002(2)
C25 0.030(2) 0.024(2) 0.025(3) 0.000(2) 0.002(2) 0.003(2)
C25A 0.024(2) 0.028(3) 0.033(3) 0.008(2) 0.003(2) -0.001(2)
C25B 0.038(3) 0.036(3) 0.035(3) 0.012(2) 0.003(2) 0.002(2)
C25C 0.043(3) 0.058(4) 0.035(3) 0.027(3) 0.001(2) 0.003(3)
C25D 0.038(3) 0.045(3) 0.067(4) 0.036(3) 0.024(3) 0.013(2)
C25E 0.039(3) 0.028(3) 0.071(4) 0.013(3) 0.019(3) 0.007(2)
C25F 0.029(2) 0.028(3) 0.047(3) -0.001(2) 0.004(2) -0.001(2)
C26 0.028(2) 0.026(2) 0.030(3) 0.002(2) 0.003(2) 0.003(2)
C27 0.032(3) 0.031(3) 0.040(3) 0.009(2) 0.001(2) 0.005(2)
C28 0.033(3) 0.030(3) 0.034(3) 0.006(2) 0.008(2) -0.001(2)
C29 0.026(2) 0.023(2) 0.025(2) -0.002(2) 0.004(2) -0.003(2)
C30 0.027(2) 0.027(2) 0.022(2) -0.007(2) 0.006(2) 0.000(2)
C30A 0.030(2) 0.024(2) 0.026(3) -0.001(2) -0.003(2) -0.003(2)
C30B 0.035(3) 0.035(3) 0.035(3) -0.002(2) 0.004(2) 0.003(2)
C30C 0.044(3) 0.029(3) 0.041(3) -0.005(2) -0.001(2) -0.003(2)
C30D 0.031(2) 0.035(3) 0.038(3) 0.011(2) -0.005(2) -0.005(2)
C30E 0.028(2) 0.035(3) 0.046(3) 0.011(2) 0.006(2) 0.003(2)
C30F 0.028(2) 0.034(3) 0.040(3) 0.001(2) 0.005(2) 0.000(2)
C31 0.027(2) 0.032(3) 0.023(2) -0.004(2) 0.003(2) -0.001(2)
C32 0.026(2) 0.034(3) 0.034(3) -0.003(2) 0.003(2) -0.002(2)
C33 0.023(2) 0.033(3) 0.027(3) 0.000(2) -0.001(2) 0.004(2)
C34 0.031(2) 0.030(3) 0.020(2) 0.001(2) 0.004(2) 0.004(2)
C35 0.026(2) 0.031(3) 0.023(2) 0.004(2) 0.004(2) 0.006(2)
C35A 0.029(2) 0.028(2) 0.026(3) -0.001(2) 0.001(2) 0.005(2)
C35B 0.033(2) 0.041(3) 0.027(3) -0.001(2) 0.005(2) 0.009(2)
C35C 0.034(3) 0.047(3) 0.040(3) -0.007(3) 0.002(2) 0.013(2)
C35D 0.041(3) 0.037(3) 0.045(3) -0.004(3) -0.008(2) 0.014(2)
C35E 0.044(3) 0.042(3) 0.044(3) 0.014(3) 0.000(2) 0.007(2)
C35F 0.038(3) 0.038(3) 0.039(3) 0.005(2) 0.004(2) 0.011(2)
C36 0.028(2) 0.032(3) 0.023(3) 0.000(2) 0.003(2) 0.005(2)
C37 0.035(3) 0.024(2) 0.039(3) 0.003(2) 0.009(2) 0.005(2)
C38 0.032(3) 0.020(2) 0.041(3) 0.003(2) 0.006(2) -0.003(2)
C39 0.038(3) 0.022(2) 0.027(3) 0.004(2) 0.008(2) 0.001(2)
C40 0.028(2) 0.024(2) 0.019(2) 0.004(2) 0.005(2) -0.002(2)
C40A 0.027(2) 0.024(2) 0.030(3) 0.003(2) 0.006(2) 0.004(2)
C40B 0.034(2) 0.025(2) 0.030(3) -0.001(2) 0.001(2) 0.003(2)
C40C 0.033(2) 0.027(3) 0.038(3) 0.010(2) 0.008(2) 0.003(2)
C40D 0.034(3) 0.022(2) 0.049(3) 0.001(2) 0.007(2) -0.002(2)
C40E 0.037(3) 0.029(3) 0.037(3) -0.007(2) -0.002(2) -0.006(2)
C40F 0.034(2) 0.033(3) 0.033(3) 0.003(2) 0.004(2) -0.001(2)

loop_
_atom_site_label
_atom_site_type_symbol
_atom_site_fract_x
_atom_site_fract_y
_atom_site_fract_z
_atom_site_U_iso_or_equiv
_atom_site_thermal_displace_type
_atom_site_occupancy
_atom_site_calc_flag
_atom_site_refinement_flags
_atom_site_disorder_group
Cu1 Cu 0.03750(4) 0.19132(4) 0.49708(3) 0.0253(2) Uani 1 d . .
N21 N 0.1846(2) 0.1756(2) 0.5012(2) 0.0247(8) Uani 1 d . .
N22 N 0.0074(2) 0.0788(2) 0.4315(2) 0.0237(8) Uani 1 d . .
N23 N -0.1063(2) 0.2187(2) 0.4805(2) 0.0263(8) Uani 1 d . .
N24 N 0.0650(2) 0.2998(2) 0.5671(2) 0.0283(8) Uani 1 d . .
C1 C 0.2609(3) 0.2325(3) 0.5410(2) 0.0298(11) Uani 1 d . .
C2 C 0.3537(3) 0.2154(3) 0.5140(2) 0.0297(10) Uani 1 d . .
C2A C 0.4550(3) 0.2680(3) 0.5356(3) 0.0390(12) Uani 1 d . .
H2AA H 0.5067(3) 0.2273(3) 0.5224(3) 0.047 Uiso 1 calc R .
H2AB H 0.4662(3) 0.2801(3) 0.5891(3) 0.047 Uiso 1 calc R .
C2B C 0.4667(4) 0.3616(4) 0.4996(3) 0.0531(15) Uani 1 d . .
H2BA H 0.5331(4) 0.3913(4) 0.5159(3) 0.080 Uiso 1 calc R .
H2BB H 0.4170(4) 0.4032(4) 0.5133(3) 0.080 Uiso 1 calc R .
H2BC H 0.4576(4) 0.3503(4) 0.4466(3) 0.080 Uiso 1 calc R .
C3 C 0.3341(3) 0.1462(3) 0.4605(2) 0.0283(10) Uani 1 d . .
C3A C 0.4093(3) 0.1104(3) 0.4152(2) 0.0326(11) Uani 1 d . .
H3AA H 0.3922(3) 0.0430(3) 0.4015(2) 0.039 Uiso 1 calc R .
H3AB H 0.4753(3) 0.1159(3) 0.4451(2) 0.039 Uiso 1 calc R .
C3B C 0.4153(4) 0.1634(4) 0.3457(3) 0.0533(15) Uani 1 d . .
H3BA H 0.4651(4) 0.1370(4) 0.3188(3) 0.080 Uiso 1 calc R .
H3BB H 0.4338(4) 0.2301(4) 0.3587(3) 0.080 Uiso 1 calc R .
H3BC H 0.3506(4) 0.1571(4) 0.3151(3) 0.080 Uiso 1 calc R .
C4 C 0.2287(3) 0.1186(3) 0.4543(2) 0.0256(10) Uani 1 d . .
C5 C 0.1776(3) 0.0407(3) 0.4150(2) 0.0262(10) Uani 1 d . .
C5A C 0.2296(3) -0.0273(3) 0.3715(2) 0.0261(10) Uani 1 d D .
C5B C 0.2339(3) -0.0151(3) 0.2982(2) 0.0332(11) Uani 1 d D .
H5BA H 0.2056(3) 0.0376(3) 0.2764(2) 0.040 Uiso 1 calc R .
C5C C 0.2787(3) -0.0783(4) 0.2563(3) 0.0429(13) Uani 1 d D .
H5CA H 0.2815(3) -0.0689(4) 0.2063(3) 0.051 Uiso 1 calc R .
C5D C 0.3190(3) -0.1553(3) 0.2883(3) 0.0429(13) Uani 1 d D .
H5DA H 0.3496(3) -0.1991(3) 0.2600(3) 0.051 Uiso 1 calc R .
C5E C 0.3151(3) -0.1691(3) 0.3606(3) 0.0374(12) Uani 1 d D .
H5EA H 0.3432(3) -0.2221(3) 0.3821(3) 0.045 Uiso 1 calc R .
C5F C 0.2702(3) -0.1057(3) 0.4023(2) 0.0309(11) Uani 1 d D .
H5FA H 0.2671(3) -0.1158(3) 0.4522(2) 0.037 Uiso 1 calc R .
C6 C 0.0748(3) 0.0193(3) 0.4095(2) 0.0252(10) Uani 1 d . .
C7 C 0.0227(3) -0.0640(3) 0.3722(2) 0.0277(10) Uani 1 d . .
H7A H 0.0519(3) -0.1171(3) 0.3536(2) 0.033 Uiso 1 calc R .
C8 C -0.0748(3) -0.0524(3) 0.3688(2) 0.0268(10) Uani 1 d . .
H8A H -0.1273(3) -0.0960(3) 0.3476(2) 0.032 Uiso 1 calc R .
C9 C -0.0850(3) 0.0378(3) 0.4032(2) 0.0232(9) Uani 1 d . .
C10 C -0.1736(3) 0.0820(3) 0.4006(2) 0.0261(10) Uani 1 d . .
C10A C -0.2642(3) 0.0367(3) 0.3553(2) 0.0288(10) Uani 1 d D .
C10B C -0.2753(3) 0.0381(3) 0.2795(2) 0.0409(12) Uani 1 d D .
H10A H -0.2230(3) 0.0649(3) 0.2565(2) 0.049 Uiso 1 calc R .
C10C C -0.3613(3) 0.0009(4) 0.2376(3) 0.0450(13) Uani 1 d D .
H10B H -0.3680(3) 0.0027(4) 0.1861(3) 0.054 Uiso 1 calc R .
C10D C -0.4379(3) -0.0391(3) 0.2705(3) 0.0428(13) Uani 1 d D .
H10C H -0.4977(3) -0.0633(3) 0.2418(3) 0.051 Uiso 1 calc R .
C10E C -0.4264(3) -0.0433(3) 0.3454(2) 0.0374(12) Uani 1 d D .
H10D H -0.4773(3) -0.0732(3) 0.3681(2) 0.045 Uiso 1 calc R .
C10F C -0.3411(3) -0.0043(3) 0.3871(2) 0.0353(11) Uani 1 d D .
H10E H -0.3349(3) -0.0057(3) 0.4386(2) 0.042 Uiso 1 calc R .
C11 C -0.1806(3) 0.1711(3) 0.4335(2) 0.0276(10) Uani 1 d . .
C12 C -0.2676(3) 0.2231(3) 0.4262(3) 0.0316(11) Uani 1 d . .
H12A H -0.3285(3) 0.2052(3) 0.3963(3) 0.038 Uiso 1 calc R .
C13 C -0.2472(3) 0.3019(3) 0.4695(3) 0.0329(11) Uani 1 d . .
H13A H -0.2907(3) 0.3503(3) 0.4757(3) 0.040 Uiso 1 calc R .
C14 C -0.1466(3) 0.2991(3) 0.5049(2) 0.0286(10) Uani 1 d . .
C15 C -0.1005(3) 0.3634(3) 0.5584(2) 0.0286(10) Uani 1 d . .
C15A C -0.1567(3) 0.4424(3) 0.5843(2) 0.0308(11) Uani 1 d D .
C15B C -0.2279(3) 0.4267(3) 0.6293(3) 0.0427(13) Uani 1 d D .
H15A H -0.2425(3) 0.3647(3) 0.6432(3) 0.051 Uiso 1 calc R .
C15C C -0.2784(4) 0.5000(3) 0.6547(3) 0.0512(15) Uani 1 d D .
H15B H -0.3270(4) 0.4882(3) 0.6859(3) 0.061 Uiso 1 calc R .
C15D C -0.2580(3) 0.5900(3) 0.6345(3) 0.0462(13) Uani 1 d D .
H15C H -0.2922(3) 0.6405(3) 0.6518(3) 0.055 Uiso 1 calc R .
C15E C -0.1876(4) 0.6065(3) 0.5891(3) 0.0482(14) Uani 1 d D .
H15D H -0.1736(4) 0.6685(3) 0.5751(3) 0.058 Uiso 1 calc R .
C15F C -0.1373(4) 0.5338(3) 0.5638(3) 0.0434(13) Uani 1 d D .
H15E H -0.0893(4) 0.5460(3) 0.5323(3) 0.052 Uiso 1 calc R .
C16 C -0.0019(3) 0.3582(3) 0.5911(2) 0.0306(11) Uani 1 d . .
C17 C 0.0446(3) 0.4164(3) 0.6532(2) 0.0344(11) Uani 1 d . .
H17A H 0.0140(3) 0.4617(3) 0.6802(2) 0.041 Uiso 1 calc R .
C18 C 0.1394(3) 0.3945(3) 0.6659(2) 0.0332(11) Uani 1 d . .
H18A H 0.1879(3) 0.4206(3) 0.7043(2) 0.040 Uiso 1 calc R .
C19 C 0.1542(3) 0.3241(3) 0.6107(2) 0.0287(10) Uani 1 d . .
C20 C 0.2460(3) 0.2951(3) 0.5981(2) 0.0302(10) Uani 1 d . .
C20A C 0.3334(3) 0.3383(3) 0.6492(3) 0.0379(12) Uani 1 d D .
C20B C 0.3653(3) 0.4326(4) 0.6456(3) 0.0525(15) Uani 1 d D .
H20A H 0.3306(3) 0.4706(4) 0.6114(3) 0.063 Uiso 1 calc R .
C20C C 0.4479(4) 0.4708(5) 0.6920(4) 0.075(2) Uani 1 d D .
H20B H 0.4704(4) 0.5346(5) 0.6891(4) 0.090 Uiso 1 calc R .
C20D C 0.4971(4) 0.4162(5) 0.7422(3) 0.079(2) Uani 1 d D .
H20C H 0.5542(4) 0.4420(5) 0.7733(3) 0.094 Uiso 1 calc R .
C20E C 0.4637(4) 0.3237(5) 0.7475(3) 0.064(2) Uani 1 d D .
H20D H 0.4975(4) 0.2866(5) 0.7828(3) 0.076 Uiso 1 calc R .
C20F C 0.3808(3) 0.2844(4) 0.7016(2) 0.0454(13) Uani 1 d D .
H20E H 0.3570(3) 0.2214(4) 0.7062(2) 0.054 Uiso 1 calc R .
Cu2 Cu -0.38236(4) 0.53852(4) 0.11351(3) 0.0249(2) Uani 1 d . .
N25 N -0.2328(2) 0.5448(2) 0.1377(2) 0.0249(8) Uani 1 d . .
N26 N -0.3917(2) 0.4090(2) 0.1465(2) 0.0267(8) Uani 1 d . .
N27 N -0.5303(2) 0.5297(2) 0.0846(2) 0.0246(8) Uani 1 d . .
N28 N -0.3775(2) 0.6719(2) 0.0894(2) 0.0251(8) Uani 1 d . .
C21 C -0.1674(3) 0.6193(3) 0.1281(2) 0.0254(10) Uani 1 d . .
C22 C -0.0665(3) 0.5893(3) 0.1345(2) 0.0266(10) Uani 1 d . .
C22A C 0.0301(3) 0.6433(3) 0.1271(3) 0.0367(12) Uani 1 d . .
H22A H 0.0158(3) 0.6996(3) 0.0994(3) 0.044 Uiso 1 calc R .
H22B H 0.0699(3) 0.6034(3) 0.0990(3) 0.044 Uiso 1 calc R .
C22B C 0.0913(3) 0.6744(4) 0.2015(3) 0.0441(13) Uani 1 d . .
H22C H 0.1529(3) 0.7090(4) 0.1937(3) 0.066 Uiso 1 calc R .
H22D H 0.1070(3) 0.6189(4) 0.2288(3) 0.066 Uiso 1 calc R .
H22E H 0.0529(3) 0.7152(4) 0.2292(3) 0.066 Uiso 1 calc R .
C23 C -0.0721(3) 0.4966(3) 0.1492(2) 0.0284(10) Uani 1 d . .
C23A C 0.0139(3) 0.4341(3) 0.1499(3) 0.0351(11) Uani 1 d . .
H23A H 0.0085(3) 0.3862(3) 0.1863(3) 0.042 Uiso 1 calc R .
H23B H 0.0770(3) 0.4725(3) 0.1643(3) 0.042 Uiso 1 calc R .
C23B C 0.0147(4) 0.3855(4) 0.0753(3) 0.0441(13) Uani 1 d . .
H23C H 0.0708(4) 0.3456(4) 0.0770(3) 0.066 Uiso 1 calc R .
H23D H 0.0210(4) 0.4329(4) 0.0394(3) 0.066 Uiso 1 calc R .
H23E H -0.0473(4) 0.3466(4) 0.0614(3) 0.066 Uiso 1 calc R .
C24 C -0.1749(3) 0.4702(3) 0.1550(2) 0.0257(10) Uani 1 d . .
C25 C -0.2129(3) 0.3862(3) 0.1792(2) 0.0267(10) Uani 1 d . .
C25A C -0.1445(3) 0.3149(3) 0.2101(2) 0.0282(10) Uani 1 d D .
C25B C -0.0987(3) 0.3237(3) 0.2816(2) 0.0365(11) Uani 1 d D .
H25A H -0.1092(3) 0.3761(3) 0.3123(2) 0.044 Uiso 1 calc R .
C25C C -0.0371(3) 0.2552(3) 0.3081(3) 0.0450(13) Uani 1 d D .
H25B H -0.0050(3) 0.2616(3) 0.3569(3) 0.054 Uiso 1 calc R .
C25D C -0.0222(3) 0.1779(4) 0.2638(3) 0.0469(14) Uani 1 d D .
H25C H 0.0200(3) 0.1315(4) 0.2821(3) 0.056 Uiso 1 calc R .
C25E C -0.0686(3) 0.1689(3) 0.1938(3) 0.0444(13) Uani 1 d D .
H25D H -0.0590(3) 0.1158(3) 0.1635(3) 0.053 Uiso 1 calc R .
C25F C -0.1298(3) 0.2368(3) 0.1664(3) 0.0350(11) Uani 1 d D .
H25E H -0.1618(3) 0.2298(3) 0.1176(3) 0.042 Uiso 1 calc R .
C26 C -0.3136(3) 0.3621(3) 0.1798(2) 0.0279(10) Uani 1 d . .
C27 C -0.3515(3) 0.2796(3) 0.2115(3) 0.0343(11) Uani 1 d . .
H27A H -0.3132(3) 0.2361(3) 0.2381(3) 0.041 Uiso 1 calc R .
C28 C -0.4513(3) 0.2751(3) 0.1968(2) 0.0319(11) Uani 1 d . .
H28A H -0.4963(3) 0.2288(3) 0.2115(2) 0.038 Uiso 1 calc R .
C29 C -0.4758(3) 0.3542(3) 0.1543(2) 0.0248(10) Uani 1 d . .
C30 C -0.5714(3) 0.3713(3) 0.1238(2) 0.0254(10) Uani 1 d . .
C30A C -0.6542(3) 0.3020(3) 0.1343(2) 0.0275(10) Uani 1 d D .
C30B C -0.6606(3) 0.2106(3) 0.1048(3) 0.0352(11) Uani 1 d D .
H30A H -0.6130(3) 0.1919(3) 0.0751(3) 0.042 Uiso 1 calc R .
C30C C -0.7349(3) 0.1458(3) 0.1178(3) 0.0393(12) Uani 1 d D .
H30B H -0.7384(3) 0.0836(3) 0.0967(3) 0.047 Uiso 1 calc R .
C30D C -0.8038(3) 0.1717(3) 0.1614(2) 0.0356(11) Uani 1 d D .
H30C H -0.8543(3) 0.1272(3) 0.1711(2) 0.043 Uiso 1 calc R .
C30E C -0.7992(3) 0.2623(3) 0.1908(3) 0.0357(12) Uani 1 d D .
H30D H -0.8472(3) 0.2808(3) 0.2203(3) 0.043 Uiso 1 calc R .
C30F C -0.7246(3) 0.3268(3) 0.1774(2) 0.0338(11) Uani 1 d D .
H30E H -0.7217(3) 0.3892(3) 0.1982(2) 0.041 Uiso 1 calc R .
C31 C -0.5950(3) 0.4518(3) 0.0859(2) 0.0278(10) Uani 1 d . .
C32 C -0.6922(3) 0.4701(3) 0.0516(2) 0.0318(11) Uani 1 d . .
H32A H -0.7492(3) 0.4272(3) 0.0447(2) 0.038 Uiso 1 calc R .
C33 C -0.6875(3) 0.5595(3) 0.0312(2) 0.0285(10) Uani 1 d . .
H33A H -0.7403(3) 0.5913(3) 0.0068(2) 0.034 Uiso 1 calc R .
C34 C -0.5871(3) 0.5979(3) 0.0533(2) 0.0269(10) Uani 1 d . .
C35 C -0.5544(3) 0.6919(3) 0.0508(2) 0.0265(10) Uani 1 d . .
C35A C -0.6297(3) 0.7620(3) 0.0307(2) 0.0282(10) Uani 1 d D .
C35B C -0.7068(3) 0.7718(3) 0.0723(2) 0.0332(11) Uani 1 d D .
H35A H -0.7130(3) 0.7316(3) 0.1110(2) 0.040 Uiso 1 calc R .
C35C C -0.7745(3) 0.8394(3) 0.0578(3) 0.0406(12) Uani 1 d D .
H35B H -0.8270(3) 0.8447(3) 0.0861(3) 0.049 Uiso 1 calc R .
C35D C -0.7656(3) 0.8992(3) 0.0023(3) 0.0419(13) Uani 1 d D .
H35C H -0.8109(3) 0.9465(3) -0.0066(3) 0.050 Uiso 1 calc R .
C35E C -0.6905(3) 0.8899(3) -0.0402(3) 0.0430(13) Uani 1 d D .
H35D H -0.6846(3) 0.9305(3) -0.0787(3) 0.052 Uiso 1 calc R .
C35F C -0.6236(3) 0.8209(3) -0.0264(3) 0.0379(12) Uani 1 d D .
H35E H -0.5731(3) 0.8140(3) -0.0564(3) 0.046 Uiso 1 calc R .
C36 C -0.4567(3) 0.7263(3) 0.0707(2) 0.0276(10) Uani 1 d . .
C37 C -0.4223(3) 0.8241(3) 0.0757(2) 0.0321(11) Uani 1 d . .
H37A H -0.4621(3) 0.8760(3) 0.0681(2) 0.038 Uiso 1 calc R .
C38 C -0.3233(3) 0.8282(3) 0.0931(2) 0.0308(11) Uani 1 d . .
H38A H -0.2800(3) 0.8834(3) 0.0990(2) 0.037 Uiso 1 calc R .
C39 C -0.2950(3) 0.7330(3) 0.1014(2) 0.0288(10) Uani 1 d . .
C40 C -0.1962(3) 0.7102(3) 0.1151(2) 0.0234(10) Uani 1 d . .
C40A C -0.1218(3) 0.7908(3) 0.1134(2) 0.0268(10) Uani 1 d D .
C40B C -0.0998(3) 0.8210(3) 0.0469(2) 0.0300(11) Uani 1 d D .
H40A H -0.1325(3) 0.7902(3) 0.0030(2) 0.036 Uiso 1 calc R .
C40C C -0.0311(3) 0.8950(3) 0.0441(2) 0.0323(11) Uani 1 d D .
H40B H -0.0153(3) 0.9138(3) -0.0016(2) 0.039 Uiso 1 calc R .
C40D C 0.0150(3) 0.9419(3) 0.1078(2) 0.0350(11) Uani 1 d D .
H40C H 0.0621(3) 0.9931(3) 0.1058(2) 0.042 Uiso 1 calc R .
C40E C -0.0076(3) 0.9143(3) 0.1741(3) 0.0357(11) Uani 1 d D .
H40D H 0.0237(3) 0.9467(3) 0.2178(3) 0.043 Uiso 1 calc R .
C40F C -0.0761(3) 0.8389(3) 0.1769(2) 0.0334(11) Uani 1 d D .
H40E H -0.0918(3) 0.8202(3) 0.2227(2) 0.040 Uiso 1 calc R .

loop_
_atom_type_symbol
_atom_type_description
_atom_type_scat_dispersion_real
_atom_type_scat_dispersion_imag
_atom_type_scat_source
C C 0.0181 0.0091 'International Tables Vol C Tables 4.2.6.8 and 6.1.1.4'
H H 0.0000 0.0000 'International Tables Vol C Tables 4.2.6.8 and 6.1.1.4'
N N 0.0311 0.0180 'International Tables Vol C Tables 4.2.6.8 and 6.1.1.4'
Cu Cu -1.9646 0.5888 'International Tables Vol C Tables 4.2.6.8 and 6.1.1.4'

loop_
_geom_angle_atom_site_label_1
_geom_angle_atom_site_label_2
_geom_angle_atom_site_label_3
_geom_angle
_geom_angle_site_symmetry_1
_geom_angle_site_symmetry_3
_geom_angle_publ_flag
N24 Cu1 N22 176.77(14) . . ?
N24 Cu1 N23 89.96(14) . . ?
N22 Cu1 N23 89.54(13) . . ?
N24 Cu1 N21 90.36(14) . . ?
N22 Cu1 N21 90.60(13) . . ?
N23 Cu1 N21 171.54(14) . . ?
C4 N21 C1 106.1(3) . . ?
C4 N21 Cu1 126.1(3) . . ?
C1 N21 Cu1 126.6(3) . . ?
C6 N22 C9 105.8(3) . . ?
C6 N22 Cu1 126.4(3) . . ?
C9 N22 Cu1 127.5(3) . . ?
C11 N23 C14 105.6(3) . . ?
C11 N23 Cu1 127.4(3) . . ?
C14 N23 Cu1 126.2(3) . . ?
C16 N24 C19 105.8(4) . . ?
C16 N24 Cu1 127.7(3) . . ?
C19 N24 Cu1 125.9(3) . . ?
N21 C1 C20 122.8(4) . .. ?
N21 C1 C2 109.6(4) . . ?
C20 C1 C2 127.7(4) . . ?
C3 C2 C1 107.4(4) . . ?
C3 C2 C2A 124.1(4) . . ?
C1 C2 C2A 128.3(4) . . ?
C2 C2A C2B 114.0(4) . . ?
C2 C3 C4 107.0(4) . . ?
C2 C3 C3A 124.6(4) . . ?
C4 C3 C3A 128.3(4) . . ?
C3 C3A C3B 113.5(4) . . ?
N21 C4 C5 122.3(4) . . ?
N21 C4 C3 109.7(4) . . ?
C5 C4 C3 127.6(4) . . ?
C4 C5 C6 124.8(4) . . ?
C4 C5 C5A 121.6(4) . . ?
C6 C5 C5A 113.6(4) . . ?
C5B C5A C5F 118.6(4) . . ?
C5B C5A C5 120.2(4) . . ?
C5F C5A C5 121.2(4) . . ?
C5A C5B C5C 121.3(4) . . ?
C5D C5C C5B 119.1(4) . . ?
C5E C5D C5C 120.6(4) . . ?
C5D C5E C5F 120.2(4) . . ?
C5E C5F C5A 120.3(4) . . ?
N22 C6 C5 125.3(4) . . ?
N22 C6 C7 109.5(3) . . ?
C5 C6 C7 124.8(4) . . ?
C8 C7 C6 107.2(4) . . ?
C7 C8 C9 107.4(4) . . ?
N22 C9 C10 125.1(4) . . ?
N22 C9 C8 109.8(3) . . ?
C10 C9 C8 124.7(4) . . ?
C9 C10 C11 123.3(4) . . ?
C9 C10 C10A 118.9(4) . . ?
C11 C10 C10A 117.5(4) . . ?
C10F C10A C10B 118.2(4) . . ?
C10F C10A C10 121.1(4) . . ?
C10B C10A C10 120.6(4) . . ?
C10C C10B C10A 120.8(4) . . ?
C10B C10C C10D 120.2(5) . . ?
C10E C10D C10C 119.5(4) . . ?
C10F C10E C10D 120.1(4) . . ?
C10E C10F C10A 121.2(4) . . ?
N23 C11 C10 124.4(4) . . ?
N23 C11 C12 110.4(4) . . ?
C10 C11 C12 125.2(4) . . ?
C13 C12 C11 107.5(4) . . ?
C12 C13 C14 106.9(4) . . ?
N23 C14 C15 125.4(4) . . ?
N23 C14 C13 109.6(4) . . ?
C15 C14 C13 124.9(4) . . ?
C14 C15 C16 122.9(4) . . ?
C14 C15 C15A 119.5(4) . . ?
C16 C15 C15A 117.6(4) . . ?
C15B C15A C15F 118.5(4) . . ?
C15B C15A C15 120.9(4) . . ?
C15F C15A C15 120.6(4) . . ?
C15A C15B C15C 121.0(5) . . ?
C15D C15C C15B 119.8(5) . . ?
C15E C15D C15C 119.7(5) . . ?
C15D C15E C15F 120.6(5) . . ?
C15E C15F C15A 120.3(4) . . ?
N24 C16 C15 125.4(4) . . ?
N24 C16 C17 110.1(4) . . ?
C15 C16 C17 124.5(4) . . ?
C18 C17 C16 107.1(4) . . ?
C17 C18 C19 107.6(4) . . ?
N24 C19 C20 125.6(4) . . ?
N24 C19 C18 109.3(4) . . ?
C20 C19 C18 124.6(4) . . ?
C19 C20 C1 124.6(4) . . ?
C19 C20 C20A 115.7(4) . . ?
C1 C20 C20A 119.7(4) . . ?
C20F C20A C20B 120.0(5) . . ?
C20F C20A C20 119.4(4) . . ?
C20B C20A C20 120.6(4) . . ?
C20C C20B C20A 119.8(6) . . ?
C20D C20C C20B 120.0(6) . . ?
C20C C20D C20E 120.2(6) . . ?
C20D C20E C20F 120.5(6) . . ?
C20A C20F C20E 119.4(5) . . ?
N28 Cu2 N26 174.47(14) . . ?
N28 Cu2 N27 89.54(13) . . ?
N26 Cu2 N27 89.36(13) . . ?
N28 Cu2 N25 90.75(13) . . ?
N26 Cu2 N25 90.60(14) . . ?
N27 Cu2 N25 177.21(14) . . ?
C21 N25 C24 105.8(3) . . ?
C21 N25 Cu2 126.8(3) . . ?
C24 N25 Cu2 126.6(3) . . ?
C29 N26 C26 105.4(3) . . ?
C29 N26 Cu2 128.0(3) . . ?
C26 N26 Cu2 125.6(3) . . ?
C31 N27 C34 105.5(3) . . ?
C31 N27 Cu2 127.2(3) . . ?
C34 N27 Cu2 127.1(3) . . ?
C39 N28 C36 106.0(3) . . ?
C39 N28 Cu2 125.4(3) . . ?
C36 N28 Cu2 127.6(3) . . ?
N25 C21 C40 123.6(4) . . ?
N25 C21 C22 110.2(4) . . ?
C40 C21 C22 126.2(4) . . ?
C23 C22 C21 106.6(4) . . ?
C23 C22 C22A 122.8(4) . . ?
C21 C22 C22A 130.6(4) . . ?
C22 C22A C22B 112.8(4) . . ?
C22 C23 C24 107.1(4) . . ?
C22 C23 C23A 124.0(4) . . ?
C24 C23 C23A 128.5(4) . . ?
C23 C23A C23B 110.9(4) . . ?
N25 C24 C25 122.8(4) . . ?
N25 C24 C23 110.0(4) . . ?
C25 C24 C23 127.0(4) . . ?
C26 C25 C24 124.7(4) . . ?
C26 C25 C25A 114.7(4) . . ?
C24 C25 C25A 120.6(4) . . ?
C25B C25A C25F 119.4(4) . . ?
C25B C25A C25 121.7(4) . . ?
C25F C25A C25 118.9(4) . . ?
C25A C25B C25C 119.7(5) . . ?
C25D C25C C25B 120.5(5) . . ?
C25E C25D C25C 119.6(5) . . ?
C25D C25E C25F 120.6(5) . . ?
C25A C25F C25E 120.3(5) . . ?
N26 C26 C25 126.1(4) . . ?
N26 C26 C27 109.5(4) . . ?
C25 C26 C27 124.2(4) . . ?
C28 C27 C26 107.9(4) . . ?
C27 C28 C29 106.4(4) . . ?
N26 C29 C30 124.9(4) . . ?
N26 C29 C28 110.7(4) . . ?
C30 C29 C28 124.4(4) . . ?
C29 C30 C31 123.7(4) . . ?
C29 C30 C30A 118.1(4) . . ?
C31 C30 C30A 118.1(4) . . ?
C30B C30A C30F 117.9(4) . . ?
C30B C30A C30 121.9(4) . . ?
C30F C30A C30 120.1(4) . . ?
C30C C30B C30A 121.4(4) . . ?
C30D C30C C30B 119.9(4) . . ?
C30E C30D C30C 119.7(4) . . ?
C30D C30E C30F 120.0(4) . . ?
C30A C30F C30E 121.1(4) . . ?
N27 C31 C30 124.1(4) . . ?
N27 C31 C32 110.2(4) . . ?
C30 C31 C32 125.2(4) . . ?
C33 C32 C31 107.2(4) . . ?
C32 C33 C34 107.1(4) . . ?
N27 C34 C35 124.6(4) . . ?
N27 C34 C33 109.9(4) . . ?
C35 C34 C33 125.2(4) . . ?
C36 C35 C34 123.9(4) . . ?
C36 C35 C35A 117.4(4) . . ?
C34 C35 C35A 118.6(4) . . ?
C35F C35A C35B 118.1(4) . . ?
C35F C35A C35 122.4(4) . . ?
C35B C35A C35 119.4(4) . . ?
C35C C35B C35A 120.9(4) . . ?
C35D C35C C35B 120.2(4) . . ?
C35C C35D C35E 119.9(4) . . ?
C35D C35E C35F 119.8(5) . . ?
C35E C35F C35A 121.0(4) . . ?
N28 C36 C35 125.2(4) . . ?
N28 C36 C37 109.6(4) . . ?
C35 C36 C37 125.2(4) . . ?
C38 C37 C36 107.1(4) . . ?
C37 C38 C39 107.4(4) . . ?
N28 C39 C40 127.1(4) . . ?
N28 C39 C38 109.8(4) . . ?
C40 C39 C38 123.0(4) . . ?
C39 C40 C21 123.8(4) . . ?
C39 C40 C40A 114.6(4) . . ?
C21 C40 C40A 121.6(4) . . ?
C40B C40A C40F 118.8(4) . . ?
C40B C40A C40 119.7(4) . . ?
C40F C40A C40 121.5(4) . . ?
C40C C40B C40A 120.7(4) . . ?
C40B C40C C40D 120.0(4) . . ?
C40E C40D C40C 120.0(4) . . ?
C40D C40E C40F 119.9(4) . . ?
C40E C40F C40A 120.5(4) . . ?

loop_
_geom_bond_atom_site_label_1
_geom_bond_atom_site_label_2
_geom_bond_distance
_geom_bond_site_symmetry_2
_geom_bond_publ_flag
Cu1 N24 1.960(4) . ?
Cu1 N22 1.959(3) . ?
Cu1 N23 2.012(3) . ?
Cu1 N21 2.027(3) . ?
N21 C4 1.386(5) . ?
N21 C1 1.388(5) . ?
N22 C6 1.378(5) . ?
N22 C9 1.383(5) . ?
N23 C11 1.369(5) . ?
N23 C14 1.386(5) . ?
N24 C16 1.377(5) . ?
N24 C19 1.384(5) . ?
C1 C20 1.397(6) . ?
C1 C2 1.454(6) . ?
C2 C3 1.355(6) . ?
C2 C2A 1.528(6) . ?
C2A C2B 1.531(7) . ?
C3 C4 1.457(6) . ?
C3 C3A 1.511(6) . ?
C3A C3B 1.535(7) . ?
C4 C5 1.396(6) . ?
C5 C6 1.408(6) . ?
C5 C5A 1.505(6) . ?
C5A C5B 1.387(5) . ?
C5A C5F 1.393(5) . ?
C5B C5C 1.388(5) . ?
C5C C5D 1.383(6) . ?
C5D C5E 1.373(6) . ?
C5E C5F 1.389(5) . ?
C6 C7 1.445(6) . ?
C7 C8 1.345(6) . ?
C8 C9 1.434(6) . ?
C9 C10 1.395(6) . ?
C10 C11 1.399(6) . ?
C10 C10A 1.493(6) . ?
C10A C10F 1.385(5) . ?
C10A C10B 1.396(5) . ?
C10B C10C 1.381(5) . ?
C10C C10D 1.387(6) . ?
C10D C10E 1.383(6) . ?
C10E C10F 1.381(5) . ?
C11 C12 1.434(6) . ?
C12 C13 1.344(6) . ?
C13 C14 1.445(6) . ?
C14 C15 1.380(6) . ?
C15 C16 1.408(6) . ?
C15 C15A 1.499(6) . ?
C15A C15B 1.381(5) . ?
C15A C15F 1.396(5) . ?
C15B C15C 1.386(6) . ?
C15C C15D 1.379(6) . ?
C15D C15E 1.376(6) . ?
C15E C15F 1.378(6) . ?
C16 C17 1.441(6) . ?
C17 C18 1.342(6) . ?
C18 C19 1.445(6) . ?
C19 C20 1.391(6) . ?
C20 C20A 1.502(6) . ?
C20A C20F 1.385(6) . ?
C20A C20B 1.398(6) . ?
C20B C20C 1.391(6) . ?
C20C C20D 1.375(7) . ?
C20D C20E 1.383(7) . ?
C20E C20F 1.393(6) . ?
Cu2 N28 1.976(3) . ?
Cu2 N26 1.977(3) . ?
Cu2 N27 2.014(3) . ?
Cu2 N25 2.027(3) . ?
N25 C21 1.380(5) . ?
N25 C24 1.389(5) . ?
N26 C29 1.378(5) . ?
N26 C26 1.385(5) . ?
N27 C31 1.381(5) . ?
N27 C34 1.383(5) . ?
N28 C39 1.369(5) . ?
N28 C36 1.387(5) . ?
C21 C40 1.402(6) . ?
C21 C22 1.460(6) . ?
C22 C23 1.363(6) . ?
C22 C22A 1.512(6) . ?
C22A C22B 1.547(6) . ?
C23 C24 1.451(6) . ?
C23 C23A 1.518(6) . ?
C23A C23B 1.523(7) . ?
C24 C25 1.396(6) . ?
C25 C26 1.398(6) . ?
C25 C25A 1.505(6) . ?
C25A C25B 1.385(5) . ?
C25A C25F 1.389(5) . ?
C25B C25C 1.393(6) . ?
C25C C25D 1.387(6) . ?
C25D C25E 1.364(6) . ?
C25E C25F 1.388(5) . ?
C26 C27 1.440(6) . ?
C27 C28 1.350(6) . ?
C28 C29 1.439(6) . ?
C29 C30 1.392(6) . ?
C30 C31 1.408(6) . ?
C30 C30A 1.496(6) . ?
C30A C30B 1.384(5) . ?
C30A C30F 1.383(5) . ?
C30B C30C 1.383(5) . ?
C30C C30D 1.377(5) . ?
C30D C30E 1.375(5) . ?
C30E C30F 1.387(5) . ?
C31 C32 1.438(6) . ?
C32 C33 1.350(6) . ?
C33 C34 1.443(6) . ?
C34 C35 1.394(6) . ?
C35 C36 1.389(6) . ?
C35 C35A 1.502(6) . ?
C35A C35F 1.392(5) . ?
C35A C35B 1.397(5) . ?
C35B C35C 1.388(5) . ?
C35C C35D 1.381(6) . ?
C35D C35E 1.384(6) . ?
C35E C35F 1.394(5) . ?
C36 C37 1.441(6) . ?
C37 C38 1.344(6) . ?
C38 C39 1.444(6) . ?
C39 C40 1.401(6) . ?
C40 C40A 1.492(6) . ?
C40A C40B 1.390(5) . ?
C40A C40F 1.388(5) . ?
C40B C40C 1.377(5) . ?
C40C C40D 1.386(5) . ?
C40D C40E 1.377(6) . ?
C40E C40F 1.390(5) . ?
